data_4334421
loop_
_publ_author_name
'Leonid Salamakha'
'Ernst Bauer'
'Gerfried Hilscher'
'Herwig Michor'
'Oksana Sologub'
'Peter Rogl'
'Gerald Giester'

_publ_section_title
;
 Structural and Physical Properties Diversity of New CaCu5-Type Related
 Europium Platinum Borides
;
_journal_name_full 'Inorganic Chemistry'
_journal_page_first 4185
_journal_page_last 4197
_journal_paper_doi 10.1021/ic301548w
_journal_volume 52
_journal_year 2013
_chemical_formula_sum 'B6 Eu5 Pt18'
_chemical_formula_weight 4336.28
_chemical_name_systematic
;
 ?
;
_space_group_IT_number 69
_symmetry_cell_setting orthorhombic
_symmetry_space_group_name_Hall '-F 2 2'
_symmetry_space_group_name_H-M 'F m m m'
_atom_sites_solution_hydrogens none
_atom_sites_solution_primary direct
_atom_sites_solution_secondary difmap
_audit_conform_dict_location ftp://ftp.iucr.org/pub/cif_core.dic
_audit_conform_dict_name cif_core.dic
_audit_conform_dict_version 2.2
_audit_creation_date 2012-07-01T19:46:33-00:00
_audit_creation_method 'WinGX routine CIF_UPDATE'
_cell_angle_alpha 90
_cell_angle_beta 90
_cell_angle_gamma 90
_cell_formula_units_Z 4
_cell_length_a 5.5813(3)
_cell_length_b 9.5476(5)
_cell_length_c 35.1578(2)
_cell_measurement_reflns_used 20
_cell_measurement_temperature 293(2)
_cell_measurement_theta_max 50
_cell_measurement_theta_min 8
_cell_volume 1873.49(14)
_computing_structure_refinement 'SHELXL-97 (Sheldrick, 1997)'
_diffrn_ambient_temperature 293(2)
_diffrn_measured_fraction_theta_full 0.991
_diffrn_measured_fraction_theta_max 0.991
_diffrn_radiation_monochromator graphite
_diffrn_radiation_type MoK\a
_diffrn_radiation_wavelength 0.71073
_diffrn_reflns_av_R_equivalents 0.0231
_diffrn_reflns_av_unetI/netI 0.0231
_diffrn_reflns_limit_h_max 7
_diffrn_reflns_limit_h_min -7
_diffrn_reflns_limit_k_max 13
_diffrn_reflns_limit_k_min -13
_diffrn_reflns_limit_l_max 48
_diffrn_reflns_limit_l_min -47
_diffrn_reflns_number 1375
_diffrn_reflns_theta_full 29.95
_diffrn_reflns_theta_max 29.95
_diffrn_reflns_theta_min 3.48
_exptl_absorpt_coefficient_mu 150.188
_exptl_absorpt_correction_type none
_exptl_crystal_colour silver
_exptl_crystal_density_diffrn 15.374
_exptl_crystal_description prism
_exptl_crystal_F_000 6996
_exptl_crystal_size_max 0.35
_exptl_crystal_size_mid 0.35
_exptl_crystal_size_min 0.15
_refine_diff_density_max 3.713
_refine_diff_density_min -3.779
_refine_diff_density_rms 0.801
_refine_ls_extinction_coef 0.00040(3)
_refine_ls_extinction_expression Fc^*^=kFc[1+0.001xFc^2^\l^3^/sin(2\q)]^-1/4^
_refine_ls_extinction_method SHELXL
_refine_ls_goodness_of_fit_ref 1.073
_refine_ls_hydrogen_treatment none
_refine_ls_matrix_type full
_refine_ls_number_parameters 52
_refine_ls_number_reflns 796
_refine_ls_number_restraints 2
_refine_ls_restrained_S_all 1.071
_refine_ls_R_factor_all 0.0498
_refine_ls_R_factor_gt 0.0331
_refine_ls_shift/su_max 0.007
_refine_ls_shift/su_mean 0.001
_refine_ls_structure_factor_coef Fsqd
_refine_ls_weighting_details 'calc w=1/[\s^2^(Fo^2^)+(0.0402P)^2^+432.6634P] where P=(Fo^2^+2Fc^2^)/3'
_refine_ls_weighting_scheme calc
_refine_ls_wR_factor_gt 0.0772
_refine_ls_wR_factor_ref 0.0832
_reflns_number_gt 619
_reflns_number_total 796
_reflns_threshold_expression >2sigma(I)
_cod_data_source_file ic301548w_si_003.cif
_cod_data_source_block euptb23
_cod_original_sg_symbol_Hall '-F 2 2 '
_cod_database_code 4334421

loop_
_symmetry_equiv_pos_as_xyz
'x, y, z'
'-x, -y, z'
'x, -y, -z'
'-x, y, -z'
'x, y+1/2, z+1/2'
'-x, -y+1/2, z+1/2'
'x, -y+1/2, -z+1/2'
'-x, y+1/2, -z+1/2'
'x+1/2, y, z+1/2'
'-x+1/2, -y, z+1/2'
'x+1/2, -y, -z+1/2'
'-x+1/2, y, -z+1/2'
'x+1/2, y+1/2, z'
'-x+1/2, -y+1/2, z'
'x+1/2, -y+1/2, -z'
'-x+1/2, y+1/2, -z'
'-x, -y, -z'
'x, y, -z'
'-x, y, z'
'x, -y, z'
'-x, -y+1/2, -z+1/2'
'x, y+1/2, -z+1/2'
'-x, y+1/2, z+1/2'
'x, -y+1/2, z+1/2'
'-x+1/2, -y, -z+1/2'
'x+1/2, y, -z+1/2'
'-x+1/2, y, z+1/2'
'x+1/2, -y, z+1/2'
'-x+1/2, -y+1/2, -z'
'x+1/2, y+1/2, -z'
'-x+1/2, y+1/2, z'
'x+1/2, -y+1/2, z'

loop_
_atom_site_label
_atom_site_type_symbol
_atom_site_fract_x
_atom_site_fract_y
_atom_site_fract_z
_atom_site_U_iso_or_equiv
_atom_site_adp_type
_atom_site_occupancy
_atom_site_symmetry_multiplicity
_atom_site_calc_flag
_atom_site_refinement_flags
Eu1 Eu 0 0 0.29362(5) 0.0162(4) Uani 1 4 d S
Eu2 Eu 0 0 0.39475(4) 0.0111(3) Uani 1 4 d S
Eu3 Eu 0 0 0.5 0.0264(6) Uani 1 8 d S
Pt1 Pt 0 0.1741(2) 0.21582(5) 0.0203(4) Uani 0.797(4) 2 d SP
Pt11 Pt 0 0.1437(10) 0.2094(3) 0.0203(4) Uani 0.203(4) 2 d SP
Pt2 Pt 0.25 0.25 0.06367(2) 0.0100(2) Uani 1 2 d S
Pt3 Pt 0.25 0.25 0.14811(2) 0.0100(2) Uani 1 2 d S
Pt4 Pt 0 0 0.06519(3) 0.0101(3) Uani 1 4 d S
Pt5 Pt 0 0 0.15178(5) 0.0094(5) Uani 0.802(4) 4 d SP
Pt55 Pt 0 0 0.1433(3) 0.0094(5) Uani 0.198(4) 4 d SP
Pt6 Pt 0 0.16217(15) 0 0.0213(3) Uani 1 4 d S
B1 B 0 0.169(3) 0.1070(7) 0.012(4) Uiso 1 2 d S
B2 B 0.25 0.25 0.25 0.011(12) Uiso 0.5 4 d SP

loop_
_atom_site_aniso_label
_atom_site_aniso_U_11
_atom_site_aniso_U_22
_atom_site_aniso_U_33
_atom_site_aniso_U_23
_atom_site_aniso_U_13
_atom_site_aniso_U_12
Eu1 0.0216(9) 0.0137(8) 0.0135(7) 0 0 0
Eu2 0.0096(7) 0.0096(7) 0.0141(7) 0 0 0
Eu3 0.0345(15) 0.0273(14) 0.0174(11) 0 0 0
Pt1 0.0305(6) 0.0216(11) 0.0087(8) -0.0023(6) 0 0
Pt11 0.0305(6) 0.0216(11) 0.0087(8) -0.0023(6) 0 0
Pt2 0.0082(4) 0.0098(4) 0.0120(4) 0 0 -0.0010(3)
Pt3 0.0079(4) 0.0102(4) 0.0119(4) 0 0 -0.0006(3)
Pt4 0.0092(5) 0.0078(5) 0.0135(5) 0 0 0
Pt5 0.0101(6) 0.0081(5) 0.0099(12) 0 0 0
Pt55 0.0101(6) 0.0081(5) 0.0099(12) 0 0 0
Pt6 0.0322(7) 0.0228(7) 0.0090(5) 0 0 0

loop_
_atom_type_symbol
_atom_type_description
_atom_type_scat_dispersion_real
_atom_type_scat_dispersion_imag
_atom_type_scat_source
B B 0.0013 0.0007 'International Tables Vol C Tables 4.2.6.8 and 6.1.1.4'
Eu Eu -0.1578 3.6682 'International Tables Vol C Tables 4.2.6.8 and 6.1.1.4'
Pt Pt -1.7033 8.3905 'International Tables Vol C Tables 4.2.6.8 and 6.1.1.4'

loop_
_geom_angle_atom_site_label_1
_geom_angle_atom_site_label_2
_geom_angle_atom_site_label_3
_geom_angle
_geom_angle_site_symmetry_1
_geom_angle_site_symmetry_3
Pt11 Eu1 Pt11 176.1(4) 25_455 26
Pt11 Eu1 Pt11 52.3(3) 25_455 26_455
Pt11 Eu1 Pt11 127.5(3) 26 26_455
Pt11 Eu1 Pt11 127.5(3) 25_455 25
Pt11 Eu1 Pt11 52.3(3) 26 25
Pt11 Eu1 Pt11 176.1(4) 26_455 25
Pt11 Eu1 Pt1 63.76(16) 25_455 22_545
Pt11 Eu1 Pt1 115.77(17) 26 22_545
Pt11 Eu1 Pt1 115.77(17) 26_455 22_545
Pt11 Eu1 Pt1 63.76(16) 25 22_545
Pt11 Eu1 Pt1 115.77(17) 25_455 21
Pt11 Eu1 Pt1 63.76(16) 26 21
Pt11 Eu1 Pt1 63.76(16) 26_455 21
Pt11 Eu1 Pt1 115.77(17) 25 21
Pt1 Eu1 Pt1 167.81(9) 22_545 21
Pt11 Eu1 B2 41.81(13) 25_455 13_445
Pt11 Eu1 B2 135.4(2) 26 13_445
Pt11 Eu1 B2 85.44(19) 26_455 13_445
Pt11 Eu1 B2 92.65(14) 25 13_445
Pt1 Eu1 B2 36.66(2) 22_545 13_445
Pt1 Eu1 B2 134.36(5) 21 13_445
Pt11 Eu1 B2 92.65(14) 25_455 25
Pt11 Eu1 B2 85.44(19) 26 25
Pt11 Eu1 B2 135.4(2) 26_455 25
Pt11 Eu1 B2 41.81(13) 25 25
Pt1 Eu1 B2 36.66(2) 22_545 25
Pt1 Eu1 B2 134.36(5) 21 25
B2 Eu1 B2 52.376(14) 13_445 25
Pt11 Eu1 B2 135.4(2) 25_455 .
Pt11 Eu1 B2 41.81(13) 26 .
Pt11 Eu1 B2 92.65(14) 26_455 .
Pt11 Eu1 B2 85.44(19) 25 .
Pt1 Eu1 B2 134.36(5) 22_545 .
Pt1 Eu1 B2 36.66(2) 21 .
B2 Eu1 B2 121.96(5) 13_445 .
B2 Eu1 B2 98.04(3) 25 .
Pt11 Eu1 B2 85.44(19) 25_455 21
Pt11 Eu1 B2 92.65(14) 26 21
Pt11 Eu1 B2 41.81(13) 26_455 21
Pt11 Eu1 B2 135.4(2) 25 21
Pt1 Eu1 B2 134.36(5) 22_545 21
Pt1 Eu1 B2 36.66(2) 21 21
B2 Eu1 B2 98.04(3) 13_445 21
B2 Eu1 B2 121.96(5) 25 21
B2 Eu1 B2 52.376(14) . 21
Pt11 Eu1 Pt1 75.03(15) 25_455 2
Pt11 Eu1 Pt1 101.5(2) 26 2
Pt11 Eu1 Pt1 101.5(2) 26_455 2
Pt11 Eu1 Pt1 75.03(15) 25 2
Pt1 Eu1 Pt1 52.61(5) 22_545 2
Pt1 Eu1 Pt1 115.20(6) 21 2
B2 Eu1 Pt1 36.23(2) 13_445 2
B2 Eu1 Pt1 36.23(2) 25 2
B2 Eu1 Pt1 88.72(5) . 2
B2 Eu1 Pt1 88.72(5) 21 2
Pt11 Eu1 Pt1 101.5(2) 25_455 .
Pt11 Eu1 Pt1 75.03(15) 26 .
Pt11 Eu1 Pt1 75.03(15) 26_455 .
Pt11 Eu1 Pt1 101.5(2) 25 .
Pt1 Eu1 Pt1 115.20(6) 22_545 .
Pt1 Eu1 Pt1 52.61(5) 21 .
B2 Eu1 Pt1 88.72(5) 13_445 .
B2 Eu1 Pt1 88.72(5) 25 .
B2 Eu1 Pt1 36.23(2) . .
B2 Eu1 Pt1 36.23(2) 21 .
Pt1 Eu1 Pt1 62.59(7) 2 .
Pt55 Eu2 Pt55 128.8(4) 25_455 25
Pt55 Eu2 Pt4 178.8(2) 25_455 25
Pt55 Eu2 Pt4 52.4(2) 25 25
Pt55 Eu2 Pt4 52.4(2) 25_455 25_455
Pt55 Eu2 Pt4 178.8(2) 25 25_455
Pt4 Eu2 Pt4 126.44(6) 25 25_455
Pt55 Eu2 Pt2 127.18(6) 25_455 7
Pt55 Eu2 Pt2 78.43(13) 25 7
Pt4 Eu2 Pt2 52.491(14) 25 7
Pt4 Eu2 Pt2 100.82(3) 25_455 7
Pt55 Eu2 Pt2 78.43(13) 25_455 21
Pt55 Eu2 Pt2 127.18(6) 25 21
Pt4 Eu2 Pt2 100.82(3) 25 21
Pt4 Eu2 Pt2 52.491(14) 25_455 21
Pt2 Eu2 Pt2 52.995(15) 7 21
Pt55 Eu2 Pt2 78.43(13) 25_455 11_455
Pt55 Eu2 Pt2 127.18(6) 25 11_455
Pt4 Eu2 Pt2 100.82(3) 25 11_455
Pt4 Eu2 Pt2 52.491(14) 25_455 11_455
Pt2 Eu2 Pt2 124.27(5) 7 11_455
Pt2 Eu2 Pt2 99.50(3) 21 11_455
Pt55 Eu2 Pt2 127.18(6) 25_455 25
Pt55 Eu2 Pt2 78.43(13) 25 25
Pt4 Eu2 Pt2 52.491(14) 25 25
Pt4 Eu2 Pt2 100.82(3) 25_455 25
Pt2 Eu2 Pt2 99.50(3) 7 25
Pt2 Eu2 Pt2 124.27(5) 21 25
Pt2 Eu2 Pt2 52.995(15) 11_455 25
Pt55 Eu2 Pt3 52.67(6) 25_455 11_455
Pt55 Eu2 Pt3 101.12(13) 25 11_455
Pt4 Eu2 Pt3 127.677(7) 25 11_455
Pt4 Eu2 Pt3 79.630(15) 25_455 11_455
Pt2 Eu2 Pt3 179.27(5) 7 11_455
Pt2 Eu2 Pt3 127.193(5) 21 11_455
Pt2 Eu2 Pt3 56.454(17) 11_455 11_455
Pt2 Eu2 Pt3 80.956(11) 25 11_455
Pt55 Eu2 Pt3 101.12(13) 25_455 25
Pt55 Eu2 Pt3 52.67(6) 25 25
Pt4 Eu2 Pt3 79.630(15) 25 25
Pt4 Eu2 Pt3 127.677(7) 25_455 25
Pt2 Eu2 Pt3 127.193(5) 7 25
Pt2 Eu2 Pt3 179.27(5) 21 25
Pt2 Eu2 Pt3 80.956(11) 11_455 25
Pt2 Eu2 Pt3 56.454(17) 25 25
Pt3 Eu2 Pt3 52.608(15) 11_455 25
Pt55 Eu2 Pt3 101.12(13) 25_455 7
Pt55 Eu2 Pt3 52.67(6) 25 7
Pt4 Eu2 Pt3 79.630(15) 25 7
Pt4 Eu2 Pt3 127.677(7) 25_455 7
Pt2 Eu2 Pt3 56.454(17) 7 7
Pt2 Eu2 Pt3 80.956(11) 21 7
Pt2 Eu2 Pt3 179.27(5) 11_455 7
Pt2 Eu2 Pt3 127.193(5) 25 7
Pt3 Eu2 Pt3 122.82(5) 11_455 7
Pt3 Eu2 Pt3 98.58(3) 25 7
Pt55 Eu2 Pt3 52.67(6) 25_455 21
Pt55 Eu2 Pt3 101.12(13) 25 21
Pt4 Eu2 Pt3 127.677(7) 25 21
Pt4 Eu2 Pt3 79.630(15) 25_455 21
Pt2 Eu2 Pt3 80.956(11) 7 21
Pt2 Eu2 Pt3 56.454(17) 21 21
Pt2 Eu2 Pt3 127.193(5) 11_455 21
Pt2 Eu2 Pt3 179.27(5) 25 21
Pt3 Eu2 Pt3 98.58(3) 11_455 21
Pt3 Eu2 Pt3 122.82(5) 25 21
Pt3 Eu2 Pt3 52.608(15) 7 21
Pt6 Eu3 Pt6 180 25_455 9
Pt6 Eu3 Pt6 121.95(5) 25_455 25
Pt6 Eu3 Pt6 58.05(5) 9 25
Pt6 Eu3 Pt6 58.05(5) 25_455 9_455
Pt6 Eu3 Pt6 121.95(5) 9 9_455
Pt6 Eu3 Pt6 180 25 9_455
Pt6 Eu3 Pt6 119.02(2) 25_455 21
Pt6 Eu3 Pt6 60.98(2) 9 21
Pt6 Eu3 Pt6 119.02(2) 25 21
Pt6 Eu3 Pt6 60.98(2) 9_455 21
Pt6 Eu3 Pt6 60.98(2) 25_455 5_545
Pt6 Eu3 Pt6 119.02(2) 9 5_545
Pt6 Eu3 Pt6 60.98(2) 25 5_545
Pt6 Eu3 Pt6 119.02(2) 9_455 5_545
Pt6 Eu3 Pt6 180 21 5_545
Pt6 Eu3 Pt2 131.950(14) 25_455 27
Pt6 Eu3 Pt2 48.050(14) 9 27
Pt6 Eu3 Pt2 89.000(18) 25 27
Pt6 Eu3 Pt2 91.000(18) 9_455 27
Pt6 Eu3 Pt2 47.860(7) 21 27
Pt6 Eu3 Pt2 132.140(7) 5_545 27
Pt6 Eu3 Pt2 48.050(14) 25_455 11_455
Pt6 Eu3 Pt2 131.950(14) 9 11_455
Pt6 Eu3 Pt2 91.000(18) 25 11_455
Pt6 Eu3 Pt2 89.000(18) 9_455 11_455
Pt6 Eu3 Pt2 132.140(7) 21 11_455
Pt6 Eu3 Pt2 47.860(7) 5_545 11_455
Pt2 Eu3 Pt2 180 27 11_455
Pt6 Eu3 Pt2 89.000(18) 25_455 9_455
Pt6 Eu3 Pt2 91.000(18) 9 9_455
Pt6 Eu3 Pt2 131.950(14) 25 9_455
Pt6 Eu3 Pt2 48.050(14) 9_455 9_455
Pt6 Eu3 Pt2 47.860(7) 21 9_455
Pt6 Eu3 Pt2 132.140(7) 5_545 9_455
Pt2 Eu3 Pt2 46.186(7) 27 9_455
Pt2 Eu3 Pt2 133.814(7) 11_455 9_455
Pt6 Eu3 Pt2 91.000(18) 25_455 25
Pt6 Eu3 Pt2 89.000(18) 9 25
Pt6 Eu3 Pt2 48.050(14) 25 25
Pt6 Eu3 Pt2 131.950(14) 9_455 25
Pt6 Eu3 Pt2 132.140(7) 21 25
Pt6 Eu3 Pt2 47.860(7) 5_545 25
Pt2 Eu3 Pt2 133.814(7) 27 25
Pt2 Eu3 Pt2 46.186(7) 11_455 25
Pt2 Eu3 Pt2 180.000(19) 9_455 25
Pt6 Eu3 Pt2 91.000(18) 25_455 5_545
Pt6 Eu3 Pt2 89.000(18) 9 5_545
Pt6 Eu3 Pt2 48.050(14) 25 5_545
Pt6 Eu3 Pt2 131.950(14) 9_455 5_545
Pt6 Eu3 Pt2 132.140(7) 21 5_545
Pt6 Eu3 Pt2 47.860(7) 5_545 5_545
Pt2 Eu3 Pt2 84.281(14) 27 5_545
Pt2 Eu3 Pt2 95.719(14) 11_455 5_545
Pt2 Eu3 Pt2 102.006(19) 9_455 5_545
Pt2 Eu3 Pt2 77.994(19) 25 5_545
Pt6 Eu3 Pt2 89.000(18) 25_455 21
Pt6 Eu3 Pt2 91.000(18) 9 21
Pt6 Eu3 Pt2 131.950(14) 25 21
Pt6 Eu3 Pt2 48.050(14) 9_455 21
Pt6 Eu3 Pt2 47.860(7) 21 21
Pt6 Eu3 Pt2 132.140(7) 5_545 21
Pt2 Eu3 Pt2 95.719(15) 27 21
Pt2 Eu3 Pt2 84.281(14) 11_455 21
Pt2 Eu3 Pt2 77.994(19) 9_455 21
Pt2 Eu3 Pt2 102.006(19) 25 21
Pt2 Eu3 Pt2 180.000(19) 5_545 21
B2 Pt1 B2 89.69(7) . 21
B2 Pt1 Pt5 134.90(4) . .
B2 Pt1 Pt5 134.90(4) 21 .
B2 Pt1 Pt1 44.84(3) . 21
B2 Pt1 Pt1 44.84(3) 21 21
Pt5 Pt1 Pt1 174.63(14) . 21
B2 Pt1 Pt3 139.35(10) . 19
B2 Pt1 Pt3 93.95(5) 21 19
Pt5 Pt1 Pt3 58.64(4) . 19
Pt1 Pt1 Pt3 125.71(10) 21 19
B2 Pt1 Pt3 93.95(5) . .
B2 Pt1 Pt3 139.35(10) 21 .
Pt5 Pt1 Pt3 58.64(4) . .
Pt1 Pt1 Pt3 125.71(10) 21 .
Pt3 Pt1 Pt3 58.56(4) 19 .
B2 Pt1 Pt55 135.12(3) . .
B2 Pt1 Pt55 135.12(3) 21 .
Pt5 Pt1 Pt55 3.35(14) . .
Pt1 Pt1 Pt55 177.98(19) 21 .
Pt3 Pt1 Pt55 55.91(11) 19 .
Pt3 Pt1 Pt55 55.91(11) . .
B2 Pt1 Pt11 114.20(17) . 2
B2 Pt1 Pt11 114.20(17) 21 2
Pt5 Pt1 Pt11 49.31(16) . 2
Pt1 Pt1 Pt11 125.3(3) 21 2
Pt3 Pt1 Pt11 101.03(15) 19 2
Pt3 Pt1 Pt11 101.03(15) . 2
Pt55 Pt1 Pt11 52.7(2) . 2
B2 Pt1 Eu1 72.57(6) . 21
B2 Pt1 Eu1 72.57(6) 21 21
Pt5 Pt1 Eu1 120.35(8) . 21
Pt1 Pt1 Eu1 65.02(9) 21 21
Pt3 Pt1 Eu1 70.06(5) 19 21
Pt3 Pt1 Eu1 70.06(5) . 21
Pt55 Pt1 Eu1 117.00(15) . 21
Pt11 Pt1 Eu1 169.7(2) 2 21
B2 Pt1 Pt1 37.39(5) . 14
B2 Pt1 Pt1 117.21(9) 21 14
Pt5 Pt1 Pt1 105.88(2) . 14
Pt1 Pt1 Pt1 76.24(7) 21 14
Pt3 Pt1 Pt1 108.49(6) 19 14
Pt3 Pt1 Pt1 56.56(2) . 14
Pt55 Pt1 Pt1 104.57(5) . 14
Pt11 Pt1 Pt1 117.35(6) 2 14
Eu1 Pt1 Pt1 62.74(7) 21 14
B2 Pt1 Pt1 117.21(9) . 14_455
B2 Pt1 Pt1 37.39(5) 21 14_455
Pt5 Pt1 Pt1 105.88(2) . 14_455
Pt1 Pt1 Pt1 76.24(7) 21 14_455
Pt3 Pt1 Pt1 56.56(2) 19 14_455
Pt3 Pt1 Pt1 108.49(6) . 14_455
Pt55 Pt1 Pt1 104.57(5) . 14_455
Pt11 Pt1 Pt1 117.35(6) 2 14_455
Eu1 Pt1 Pt1 62.74(7) 21 14_455
Pt1 Pt1 Pt1 125.14(13) 14 14_455
B2 Pt1 Pt11 44.89(3) . 21
B2 Pt1 Pt11 44.89(3) 21 21
Pt5 Pt1 Pt11 177.04(15) . 21
Pt1 Pt1 Pt11 2.4(2) 21 21
Pt3 Pt1 Pt11 123.77(14) 19 21
Pt3 Pt1 Pt11 123.77(14) . 21
Pt55 Pt1 Pt11 179.61(19) . 21
Pt11 Pt1 Pt11 127.74(15) 2 21
Eu1 Pt1 Pt11 62.6(2) 21 21
Pt1 Pt1 Pt11 75.27(6) 14 21
Pt1 Pt1 Pt11 75.27(6) 14_455 21
B2 Pt11 B2 77.1(2) . 21
B2 Pt11 Pt5 141.43(13) . .
B2 Pt11 Pt5 141.43(13) 21 .
B2 Pt11 Pt55 141.19(14) . .
B2 Pt11 Pt55 141.19(14) 21 .
Pt5 Pt11 Pt55 3.57(15) . .
B2 Pt11 Pt11 117.0(3) . 2
B2 Pt11 Pt11 117.0(3) 21 2
Pt5 Pt11 Pt11 55.9(3) . 2
Pt55 Pt11 Pt11 59.5(3) . 2
B2 Pt11 Pt3 130.2(4) . 19
B2 Pt11 Pt3 90.9(2) 21 19
Pt5 Pt11 Pt3 63.9(2) . 19
Pt55 Pt11 Pt3 61.0(2) . 19
Pt11 Pt11 Pt3 111.57(18) 2 19
B2 Pt11 Pt3 90.9(2) . .
B2 Pt11 Pt3 130.2(4) 21 .
Pt5 Pt11 Pt3 63.9(2) . .
Pt55 Pt11 Pt3 61.0(2) . .
Pt11 Pt11 Pt3 111.57(18) 2 .
Pt3 Pt11 Pt3 60.7(2) 19 .
B2 Pt11 Pt1 113.9(4) . 2
B2 Pt11 Pt1 113.9(4) 21 2
Pt5 Pt11 Pt1 60.14(18) . 2
Pt55 Pt11 Pt1 63.7(2) . 2
Pt11 Pt11 Pt1 4.25(19) 2 2
Pt3 Pt11 Pt1 115.1(2) 19 2
Pt3 Pt11 Pt1 115.1(2) . 2
B2 Pt11 Eu1 141.3(3) . 25_455
B2 Pt11 Eu1 70.29(9) 21 25_455
Pt5 Pt11 Eu1 74.00(15) . 25_455
Pt55 Pt11 Eu1 75.31(16) . 25_455
Pt11 Pt11 Eu1 63.84(16) 2 25_455
Pt3 Pt11 Eu1 71.46(10) 19 25_455
Pt3 Pt11 Eu1 126.1(3) . 25_455
Pt1 Pt11 Eu1 64.08(16) 2 25_455
B2 Pt11 Eu1 70.29(9) . 25
B2 Pt11 Eu1 141.3(3) 21 25
Pt5 Pt11 Eu1 74.00(15) . 25
Pt55 Pt11 Eu1 75.31(16) . 25
Pt11 Pt11 Eu1 63.84(16) 2 25
Pt3 Pt11 Eu1 126.1(3) 19 25
Pt3 Pt11 Eu1 71.46(10) . 25
Pt1 Pt11 Eu1 64.08(16) 2 25
Eu1 Pt11 Eu1 127.5(3) 25_455 25
B2 Pt11 Pt1 38.59(12) . 21
B2 Pt11 Pt1 38.59(12) 21 21
Pt5 Pt11 Pt1 179.4(4) . 21
Pt55 Pt11 Pt1 177.0(4) . 21
Pt11 Pt11 Pt1 123.49(17) 2 21
Pt3 Pt11 Pt1 116.6(3) 19 21
Pt3 Pt11 Pt1 116.6(3) . 21
Pt1 Pt11 Pt1 119.2(3) 2 21
Eu1 Pt11 Pt1 105.78(17) 25_455 21
Eu1 Pt11 Pt1 105.78(17) 25 21
B2 Pt11 Eu1 67.2(2) . .
B2 Pt11 Eu1 67.2(2) 21 .
Pt5 Pt11 Eu1 121.0(4) . .
Pt55 Pt11 Eu1 124.6(4) . .
Pt11 Pt11 Eu1 65.14(15) 2 .
Pt3 Pt11 Eu1 149.64(11) 19 .
Pt3 Pt11 Eu1 149.64(11) . .
Pt1 Pt11 Eu1 60.9(2) 2 .
Eu1 Pt11 Eu1 81.1(2) 25_455 .
Eu1 Pt11 Eu1 81.1(2) 25 .
Pt1 Pt11 Eu1 58.35(13) 21 .
B1 Pt2 B1 92.7(10) 14 .
B1 Pt2 Pt4 50.5(6) 14 13
B1 Pt2 Pt4 127.6(6) . 13
B1 Pt2 Pt4 127.6(6) 14 .
B1 Pt2 Pt4 50.5(6) . .
Pt4 Pt2 Pt4 177.79(6) 13 .
B1 Pt2 Pt6 169.6(5) 14 .
B1 Pt2 Pt6 97.6(5) . .
Pt4 Pt2 Pt6 122.10(4) 13 .
Pt4 Pt2 Pt6 59.98(3) . .
B1 Pt2 Pt6 97.6(5) 14 29
B1 Pt2 Pt6 169.6(5) . 29
Pt4 Pt2 Pt6 59.98(3) 13 29
Pt4 Pt2 Pt6 122.10(4) . 29
Pt6 Pt2 Pt6 72.05(3) . 29
B1 Pt2 Pt2 50.8(4) 14 19_655
B1 Pt2 Pt2 129.2(4) . 19_655
Pt4 Pt2 Pt2 59.697(2) 13 19_655
Pt4 Pt2 Pt2 120.303(2) . 19_655
Pt6 Pt2 Pt2 120.271(9) . 19_655
Pt6 Pt2 Pt2 59.729(9) 29 19_655
B1 Pt2 Pt2 129.2(4) 14 19
B1 Pt2 Pt2 50.8(4) . 19
Pt4 Pt2 Pt2 120.303(2) 13 19
Pt4 Pt2 Pt2 59.697(2) . 19
Pt6 Pt2 Pt2 59.729(9) . 19
Pt6 Pt2 Pt2 120.271(9) 29 19
Pt2 Pt2 Pt2 180 19_655 19
B1 Pt2 Pt3 46.3(5) 14 .
B1 Pt2 Pt3 46.3(5) . .
Pt4 Pt2 Pt3 88.90(3) 13 .
Pt4 Pt2 Pt3 88.90(3) . .
Pt6 Pt2 Pt3 143.976(16) . .
Pt6 Pt2 Pt3 143.976(16) 29 .
Pt2 Pt2 Pt3 90 19_655 .
Pt2 Pt2 Pt3 90 19 .
B1 Pt2 Eu2 72.0(5) 14 21
B1 Pt2 Eu2 70.4(6) . 21
Pt4 Pt2 Eu2 63.726(15) 13 21
Pt4 Pt2 Eu2 115.128(19) . 21
Pt6 Pt2 Eu2 112.60(3) . 21
Pt6 Pt2 Eu2 111.82(3) 29 21
Pt2 Pt2 Eu2 116.498(7) 19_655 21
Pt2 Pt2 Eu2 63.502(7) 19 21
Pt3 Pt2 Eu2 62.14(3) . 21
B1 Pt2 Eu2 70.4(6) 14 25
B1 Pt2 Eu2 72.0(5) . 25
Pt4 Pt2 Eu2 115.128(19) 13 25
Pt4 Pt2 Eu2 63.726(15) . 25
Pt6 Pt2 Eu2 111.82(3) . 25
Pt6 Pt2 Eu2 112.60(3) 29 25
Pt2 Pt2 Eu2 63.502(7) 19_655 25
Pt2 Pt2 Eu2 116.498(7) 19 25
Pt3 Pt2 Eu2 62.14(3) . 25
Eu2 Pt2 Eu2 124.27(5) 21 25
B1 Pt2 Eu3 115.0(4) 14 9_554
B1 Pt2 Eu3 116.5(7) . 9_554
Pt4 Pt2 Eu3 113.16(2) 13 9_554
Pt4 Pt2 Eu3 68.340(18) . 9_554
Pt6 Pt2 Eu3 59.04(2) . 9_554
Pt6 Pt2 Eu3 59.78(3) 29 9_554
Pt2 Pt2 Eu3 66.907(4) 19_655 9_554
Pt2 Pt2 Eu3 113.093(4) 19 9_554
Pt3 Pt2 Eu3 128.997(10) . 9_554
Eu2 Pt2 Eu3 168.87(3) 21 9_554
Eu2 Pt2 Eu3 66.86(2) 25 9_554
B1 Pt3 B1 95.8(10) . 14
B1 Pt3 Pt11 169.7(4) . 14
B1 Pt3 Pt11 93.6(5) 14 14
B1 Pt3 Pt11 93.6(5) . .
B1 Pt3 Pt11 169.7(4) 14 .
Pt11 Pt3 Pt11 77.4(2) 14 .
B1 Pt3 Pt5 132.0(7) . 13
B1 Pt3 Pt5 52.6(7) 14 13
Pt11 Pt3 Pt5 52.54(17) 14 13
Pt11 Pt3 Pt5 122.37(16) . 13
B1 Pt3 Pt5 52.6(7) . .
B1 Pt3 Pt5 132.0(7) 14 .
Pt11 Pt3 Pt5 122.37(16) 14 .
Pt11 Pt3 Pt5 52.54(17) . .
Pt5 Pt3 Pt5 174.65(8) 13 .
B1 Pt3 Pt55 47.3(7) . .
B1 Pt3 Pt55 126.6(7) 14 .
Pt11 Pt3 Pt55 128.3(3) 14 .
Pt11 Pt3 Pt55 58.4(3) . .
Pt5 Pt3 Pt55 179.2(2) 13 .
Pt5 Pt3 Pt55 6.2(3) . .
B1 Pt3 Pt55 126.6(7) . 13
B1 Pt3 Pt55 47.3(7) 14 13
Pt11 Pt3 Pt55 58.4(3) 14 13
Pt11 Pt3 Pt55 128.3(3) . 13
Pt5 Pt3 Pt55 6.2(3) 13 13
Pt5 Pt3 Pt55 179.2(2) . 13
Pt55 Pt3 Pt55 173.0(5) . 13
B1 Pt3 Pt3 130.4(4) . 19_655
B1 Pt3 Pt3 49.6(4) 14 19_655
Pt11 Pt3 Pt3 59.64(11) 14 19_655
Pt11 Pt3 Pt3 120.36(11) . 19_655
Pt5 Pt3 Pt3 59.727(2) 13 19_655
Pt5 Pt3 Pt3 120.273(2) . 19_655
Pt55 Pt3 Pt3 120.246(10) . 19_655
Pt55 Pt3 Pt3 59.754(9) 13 19_655
B1 Pt3 Pt3 49.6(4) . 19
B1 Pt3 Pt3 130.4(4) 14 19
Pt11 Pt3 Pt3 120.36(11) 14 19
Pt11 Pt3 Pt3 59.64(11) . 19
Pt5 Pt3 Pt3 120.273(2) 13 19
Pt5 Pt3 Pt3 59.727(2) . 19
Pt55 Pt3 Pt3 59.754(10) . 19
Pt55 Pt3 Pt3 120.246(9) 13 19
Pt3 Pt3 Pt3 180.00(6) 19_655 19
B1 Pt3 Pt1 165.5(5) . 14
B1 Pt3 Pt1 98.7(5) 14 14
Pt11 Pt3 Pt1 7.28(17) 14 14
Pt11 Pt3 Pt1 71.88(13) . 14
Pt5 Pt3 Pt1 59.71(5) 13 14
Pt5 Pt3 Pt1 115.25(5) . 14
Pt55 Pt3 Pt1 121.1(2) . 14
Pt55 Pt3 Pt1 65.6(2) 13 14
Pt3 Pt3 Pt1 60.72(2) 19_655 14
Pt3 Pt3 Pt1 119.28(2) 19 14
B1 Pt3 Pt1 98.7(5) . .
B1 Pt3 Pt1 165.5(5) 14 .
Pt11 Pt3 Pt1 71.88(13) 14 .
Pt11 Pt3 Pt1 7.28(17) . .
Pt5 Pt3 Pt1 115.25(5) 13 .
Pt5 Pt3 Pt1 59.71(5) . .
Pt55 Pt3 Pt1 65.6(2) . .
Pt55 Pt3 Pt1 121.1(2) 13 .
Pt3 Pt3 Pt1 119.28(2) 19_655 .
Pt3 Pt3 Pt1 60.72(2) 19 .
Pt1 Pt3 Pt1 66.88(5) 14 .
B1 Pt4 B1 95.1(13) . 2
B1 Pt4 Pt55 47.6(6) . .
B1 Pt4 Pt55 47.6(6) 2 .
B1 Pt4 Pt2 130.6(5) . 13_445
B1 Pt4 Pt2 51.4(5) 2 13_445
Pt55 Pt4 Pt2 91.10(3) . 13_445
B1 Pt4 Pt2 51.4(5) . .
B1 Pt4 Pt2 130.6(5) 2 .
Pt55 Pt4 Pt2 91.10(3) . .
Pt2 Pt4 Pt2 177.79(6) 13_445 .
B1 Pt4 Pt2 130.6(5) . 31_545
B1 Pt4 Pt2 51.4(5) 2 31_545
Pt55 Pt4 Pt2 91.10(3) . 31_545
Pt2 Pt4 Pt2 60.607(4) 13_445 31_545
Pt2 Pt4 Pt2 119.344(4) . 31_545
B1 Pt4 Pt2 51.4(5) . 19
B1 Pt4 Pt2 130.6(5) 2 19
Pt55 Pt4 Pt2 91.10(3) . 19
Pt2 Pt4 Pt2 119.344(4) 13_445 19
Pt2 Pt4 Pt2 60.607(4) . 19
Pt2 Pt4 Pt2 177.79(6) 31_545 19
B1 Pt4 Pt6 166.5(6) . 17
B1 Pt4 Pt6 98.4(6) 2 17
Pt55 Pt4 Pt6 145.96(3) . 17
Pt2 Pt4 Pt6 60.06(3) 13_445 17
Pt2 Pt4 Pt6 117.85(4) . 17
Pt2 Pt4 Pt6 60.06(3) 31_545 17
Pt2 Pt4 Pt6 117.85(4) 19 17
B1 Pt4 Pt6 98.4(6) . .
B1 Pt4 Pt6 166.5(6) 2 .
Pt55 Pt4 Pt6 145.96(3) . .
Pt2 Pt4 Pt6 117.85(4) 13_445 .
Pt2 Pt4 Pt6 60.06(3) . .
Pt2 Pt4 Pt6 117.85(4) 31_545 .
Pt2 Pt4 Pt6 60.06(3) 19 .
Pt6 Pt4 Pt6 68.08(6) 17 .
B1 Pt4 Pt5 47.6(6) . .
B1 Pt4 Pt5 47.6(6) 2 .
Pt55 Pt4 Pt5 0 . .
Pt2 Pt4 Pt5 91.10(3) 13_445 .
Pt2 Pt4 Pt5 91.10(3) . .
Pt2 Pt4 Pt5 91.10(3) 31_545 .
Pt2 Pt4 Pt5 91.10(3) 19 .
Pt6 Pt4 Pt5 145.96(3) 17 .
Pt6 Pt4 Pt5 145.96(3) . .
B1 Pt4 Eu2 72.3(2) . 25
B1 Pt4 Eu2 72.3(2) 2 25
Pt55 Pt4 Eu2 63.22(3) . 25
Pt2 Pt4 Eu2 117.332(19) 13_445 25
Pt2 Pt4 Eu2 63.783(13) . 25
Pt2 Pt4 Eu2 63.783(13) 31_545 25
Pt2 Pt4 Eu2 117.332(19) 19 25
Pt6 Pt4 Eu2 111.92(2) 17 25
Pt6 Pt4 Eu2 111.92(2) . 25
Pt5 Pt4 Eu2 63.22(3) . 25
B1 Pt4 Eu2 72.3(2) . 25_455
B1 Pt4 Eu2 72.3(2) 2 25_455
Pt55 Pt4 Eu2 63.22(3) . 25_455
Pt2 Pt4 Eu2 63.783(13) 13_445 25_455
Pt2 Pt4 Eu2 117.332(19) . 25_455
Pt2 Pt4 Eu2 117.332(19) 31_545 25_455
Pt2 Pt4 Eu2 63.783(13) 19 25_455
Pt6 Pt4 Eu2 111.92(2) 17 25_455
Pt6 Pt4 Eu2 111.92(2) . 25_455
Pt5 Pt4 Eu2 63.22(3) . 25_455
Eu2 Pt4 Eu2 126.44(6) 25 25_455
B1 Pt5 B1 91.3(13) 2 .
B1 Pt5 Pt11 168.5(7) 2 .
B1 Pt5 Pt11 100.3(7) . .
B1 Pt5 Pt11 100.3(7) 2 2
B1 Pt5 Pt11 168.5(7) . 2
Pt11 Pt5 Pt11 68.2(5) . 2
B1 Pt5 Pt3 49.5(5) 2 13_445
B1 Pt5 Pt3 125.7(5) . 13_445
Pt11 Pt5 Pt3 121.5(2) . 13_445
Pt11 Pt5 Pt3 63.6(2) 2 13_445
B1 Pt5 Pt3 125.7(5) 2 .
B1 Pt5 Pt3 49.5(5) . .
Pt11 Pt5 Pt3 63.6(2) . .
Pt11 Pt5 Pt3 121.5(2) 2 .
Pt3 Pt5 Pt3 174.65(8) 13_445 .
B1 Pt5 Pt3 49.5(5) 2 31_545
B1 Pt5 Pt3 125.7(5) . 31_545
Pt11 Pt5 Pt3 121.5(2) . 31_545
Pt11 Pt5 Pt3 63.6(2) 2 31_545
Pt3 Pt5 Pt3 60.546(4) 13_445 31_545
Pt3 Pt5 Pt3 119.167(8) . 31_545
B1 Pt5 Pt3 125.7(5) 2 19
B1 Pt5 Pt3 49.5(5) . 19
Pt11 Pt5 Pt3 63.6(2) . 19
Pt11 Pt5 Pt3 121.5(2) 2 19
Pt3 Pt5 Pt3 119.167(8) 13_445 19
Pt3 Pt5 Pt3 60.546(4) . 19
Pt3 Pt5 Pt3 174.65(8) 31_545 19
B1 Pt5 Pt1 170.8(6) 2 .
B1 Pt5 Pt1 97.9(6) . .
Pt11 Pt5 Pt1 2.3(3) . .
Pt11 Pt5 Pt1 70.5(2) 2 .
Pt3 Pt5 Pt1 123.36(7) 13_445 .
Pt3 Pt5 Pt1 61.66(4) . .
Pt3 Pt5 Pt1 123.36(7) 31_545 .
Pt3 Pt5 Pt1 61.66(4) 19 .
B1 Pt5 Pt1 97.9(6) 2 2
B1 Pt5 Pt1 170.8(6) . 2
Pt11 Pt5 Pt1 70.5(2) . 2
Pt11 Pt5 Pt1 2.3(3) 2 2
Pt3 Pt5 Pt1 61.66(4) 13_445 2
Pt3 Pt5 Pt1 123.36(7) . 2
Pt3 Pt5 Pt1 61.66(4) 31_545 2
Pt3 Pt5 Pt1 123.36(7) 19 2
Pt1 Pt5 Pt1 72.89(10) . 2
B1 Pt5 Pt4 45.6(6) 2 .
B1 Pt5 Pt4 45.6(6) . .
Pt11 Pt5 Pt4 145.9(3) . .
Pt11 Pt5 Pt4 145.9(3) 2 .
Pt3 Pt5 Pt4 87.32(4) 13_445 .
Pt3 Pt5 Pt4 87.32(4) . .
Pt3 Pt5 Pt4 87.32(4) 31_545 .
Pt3 Pt5 Pt4 87.32(4) 19 .
Pt1 Pt5 Pt4 143.55(5) . .
Pt1 Pt5 Pt4 143.55(5) 2 .
B1 Pt5 Eu2 69.3(2) 2 25_455
B1 Pt5 Eu2 69.3(2) . 25_455
Pt11 Pt5 Eu2 114.76(9) . 25_455
Pt11 Pt5 Eu2 114.76(9) 2 25_455
Pt3 Pt5 Eu2 62.709(18) 13_445 25_455
Pt3 Pt5 Eu2 114.28(3) . 25_455
Pt3 Pt5 Eu2 114.28(3) 31_545 25_455
Pt3 Pt5 Eu2 62.709(18) 19 25_455
Pt1 Pt5 Eu2 114.01(3) . 25_455
Pt1 Pt5 Eu2 114.01(3) 2 25_455
Pt4 Pt5 Eu2 59.62(4) . 25_455
B1 Pt55 B1 103.3(15) 2 .
B1 Pt55 Pt11 158.9(8) 2 .
B1 Pt55 Pt11 97.8(7) . .
B1 Pt55 Pt11 97.8(7) 2 2
B1 Pt55 Pt11 158.9(8) . 2
Pt11 Pt55 Pt11 61.1(5) . 2
B1 Pt55 Pt4 51.6(7) 2 .
B1 Pt55 Pt4 51.6(7) . .
Pt11 Pt55 Pt4 149.5(3) . .
Pt11 Pt55 Pt4 149.5(3) 2 .
B1 Pt55 Pt3 135.5(6) 2 .
B1 Pt55 Pt3 50.4(5) . .
Pt11 Pt55 Pt3 60.6(2) . .
Pt11 Pt55 Pt3 112.6(4) 2 .
Pt4 Pt55 Pt3 93.5(3) . .
B1 Pt55 Pt3 50.4(5) 2 13_445
B1 Pt55 Pt3 135.5(6) . 13_445
Pt11 Pt55 Pt3 112.6(4) . 13_445
Pt11 Pt55 Pt3 60.6(2) 2 13_445
Pt4 Pt55 Pt3 93.5(3) . 13_445
Pt3 Pt55 Pt3 173.0(5) . 13_445
B1 Pt55 Pt3 135.5(6) 2 19
B1 Pt55 Pt3 50.4(5) . 19
Pt11 Pt55 Pt3 60.6(2) . 19
Pt11 Pt55 Pt3 112.6(4) 2 19
Pt4 Pt55 Pt3 93.5(3) . 19
Pt3 Pt55 Pt3 60.493(19) . 19
Pt3 Pt55 Pt3 119.01(5) 13_445 19
B1 Pt55 Pt3 50.4(5) 2 31_545
B1 Pt55 Pt3 135.5(6) . 31_545
Pt11 Pt55 Pt3 112.6(4) . 31_545
Pt11 Pt55 Pt3 60.6(2) 2 31_545
Pt4 Pt55 Pt3 93.5(3) . 31_545
Pt3 Pt55 Pt3 119.01(5) . 31_545
Pt3 Pt55 Pt3 60.493(19) 13_445 31_545
Pt3 Pt55 Pt3 173.0(5) 19 31_545
B1 Pt55 Pt1 161.5(8) 2 .
B1 Pt55 Pt1 95.3(7) . .
Pt11 Pt55 Pt1 2.6(3) . .
Pt11 Pt55 Pt1 63.6(3) 2 .
Pt4 Pt55 Pt1 146.90(13) . .
Pt3 Pt55 Pt1 58.53(14) . .
Pt3 Pt55 Pt1 114.8(3) 13_445 .
Pt3 Pt55 Pt1 58.53(14) 19 .
Pt3 Pt55 Pt1 114.8(3) 31_545 .
B1 Pt55 Pt1 95.3(7) 2 2
B1 Pt55 Pt1 161.5(8) . 2
Pt11 Pt55 Pt1 63.6(3) . 2
Pt11 Pt55 Pt1 2.6(3) 2 2
Pt4 Pt55 Pt1 146.90(13) . 2
Pt3 Pt55 Pt1 114.8(3) . 2
Pt3 Pt55 Pt1 58.53(14) 13_445 2
Pt3 Pt55 Pt1 114.8(3) 19 2
Pt3 Pt55 Pt1 58.53(14) 31_545 2
Pt1 Pt55 Pt1 66.2(3) . 2
B1 Pt55 Eu2 74.4(3) 2 25_455
B1 Pt55 Eu2 74.4(3) . 25_455
Pt11 Pt55 Eu2 111.84(15) . 25_455
Pt11 Pt55 Eu2 111.84(15) 2 25_455
Pt4 Pt55 Eu2 64.4(2) . 25_455
Pt3 Pt55 Eu2 118.74(15) . 25_455
Pt3 Pt55 Eu2 64.67(7) 13_445 25_455
Pt3 Pt55 Eu2 64.67(7) 19 25_455
Pt3 Pt55 Eu2 118.74(15) 31_545 25_455
Pt1 Pt55 Eu2 111.22(13) . 25_455
Pt1 Pt55 Eu2 111.22(13) 2 25_455
Pt4 Pt6 Pt4 111.92(6) . 17
Pt4 Pt6 Pt2 59.961(15) . .
Pt4 Pt6 Pt2 147.12(3) 17 .
Pt4 Pt6 Pt2 147.12(3) . 15_455
Pt4 Pt6 Pt2 59.961(15) 17 15_455
Pt2 Pt6 Pt2 144.73(6) . 15_455
Pt4 Pt6 Pt2 59.961(15) . 19
Pt4 Pt6 Pt2 147.12(3) 17 19
Pt2 Pt6 Pt2 60.543(18) . 19
Pt2 Pt6 Pt2 107.95(3) 15_455 19
Pt4 Pt6 Pt2 147.12(3) . 29
Pt4 Pt6 Pt2 59.961(15) 17 29
Pt2 Pt6 Pt2 107.95(3) . 29
Pt2 Pt6 Pt2 60.543(18) 15_455 29
Pt2 Pt6 Pt2 144.73(6) 19 29
Pt4 Pt6 Pt6 55.96(3) . 17
Pt4 Pt6 Pt6 55.96(3) 17 17
Pt2 Pt6 Pt6 107.63(3) . 17
Pt2 Pt6 Pt6 107.63(3) 15_455 17
Pt2 Pt6 Pt6 107.63(3) 19 17
Pt2 Pt6 Pt6 107.63(3) 29 17
Pt4 Pt6 Eu3 74.24(2) . 9_454
Pt4 Pt6 Eu3 74.24(2) 17 9_454
Pt2 Pt6 Eu3 125.999(15) . 9_454
Pt2 Pt6 Eu3 72.913(7) 15_455 9_454
Pt2 Pt6 Eu3 72.913(7) 19 9_454
Pt2 Pt6 Eu3 125.999(15) 29 9_454
Pt6 Pt6 Eu3 60.98(2) 17 9_454
Pt4 Pt6 Eu3 74.24(2) . 9_554
Pt4 Pt6 Eu3 74.24(2) 17 9_554
Pt2 Pt6 Eu3 72.913(7) . 9_554
Pt2 Pt6 Eu3 125.999(15) 15_455 9_554
Pt2 Pt6 Eu3 125.999(15) 19 9_554
Pt2 Pt6 Eu3 72.913(7) 29 9_554
Pt6 Pt6 Eu3 60.98(2) 17 9_554
Eu3 Pt6 Eu3 121.95(5) 9_454 9_554
Pt4 Pt6 Eu3 124.04(3) . 5_554
Pt4 Pt6 Eu3 124.04(3) 17 5_554
Pt2 Pt6 Eu3 72.37(3) . 5_554
Pt2 Pt6 Eu3 72.37(3) 15_455 5_554
Pt2 Pt6 Eu3 72.37(3) 19 5_554
Pt2 Pt6 Eu3 72.37(3) 29 5_554
Pt6 Pt6 Eu3 180 17 5_554
Eu3 Pt6 Eu3 119.02(2) 9_454 5_554
Eu3 Pt6 Eu3 119.02(2) 9_554 5_554
Pt55 B1 Pt3 82.3(8) . .
Pt55 B1 Pt3 82.3(8) . 19
Pt3 B1 Pt3 80.8(8) . 19
Pt55 B1 Pt4 80.8(9) . .
Pt3 B1 Pt4 136.0(6) . .
Pt3 B1 Pt4 136.0(6) 19 .
Pt55 B1 Pt2 134.8(7) . 19
Pt3 B1 Pt2 138.2(13) . 19
Pt3 B1 Pt2 85.8(4) 19 19
Pt4 B1 Pt2 78.1(7) . 19
Pt55 B1 Pt2 134.8(7) . .
Pt3 B1 Pt2 85.8(4) . .
Pt3 B1 Pt2 138.2(13) 19 .
Pt4 B1 Pt2 78.1(7) . .
Pt2 B1 Pt2 78.4(8) 19 .
Pt55 B1 Pt5 6.0(3) . .
Pt3 B1 Pt5 77.8(7) . .
Pt3 B1 Pt5 77.8(7) 19 .
Pt4 B1 Pt5 86.8(9) . .
Pt2 B1 Pt5 137.3(6) 19 .
Pt2 B1 Pt5 137.3(6) . .
Pt55 B1 Eu2 142.8(11) . 21
Pt3 B1 Eu2 69.6(7) . 21
Pt3 B1 Eu2 69.6(7) 19 21
Pt4 B1 Eu2 136.4(10) . 21
Pt2 B1 Eu2 68.5(6) 19 21
Pt2 B1 Eu2 68.5(6) . 21
Pt5 B1 Eu2 136.8(10) . 21
Pt55 B1 Eu2 67.7(5) . 25_455
Pt3 B1 Eu2 139.0(9) . 25_455
Pt3 B1 Eu2 68.4(2) 19 25_455
Pt4 B1 Eu2 67.6(5) . 25_455
Pt2 B1 Eu2 67.4(2) 19 25_455
Pt2 B1 Eu2 135.2(9) . 25_455
Pt5 B1 Eu2 69.9(5) . 25_455
Eu2 B1 Eu2 119.9(4) 21 25_455
Pt55 B1 Eu2 67.7(5) . 25
Pt3 B1 Eu2 68.4(2) . 25
Pt3 B1 Eu2 139.0(9) 19 25
Pt4 B1 Eu2 67.6(5) . 25
Pt2 B1 Eu2 135.2(9) 19 25
Pt2 B1 Eu2 67.4(2) . 25
Pt5 B1 Eu2 69.9(5) . 25
Eu2 B1 Eu2 119.9(4) 21 25
Eu2 B1 Eu2 120.0(8) 25_455 25
Pt1 B2 Pt1 137.06(12) . 26
Pt1 B2 Pt1 105.22(10) . 14
Pt1 B2 Pt1 90.31(7) 26 14
Pt1 B2 Pt1 90.31(7) . 21
Pt1 B2 Pt1 105.22(10) 26 21
Pt1 B2 Pt1 137.06(12) 14 21
Pt1 B2 Pt11 7.08(17) . .
Pt1 B2 Pt11 131.3(2) 26 .
Pt1 B2 Pt11 102.61(18) 14 .
Pt1 B2 Pt11 96.52(13) 21 .
Pt1 B2 Pt11 131.3(2) . 26
Pt1 B2 Pt11 7.08(17) 26 26
Pt1 B2 Pt11 96.52(13) 14 26
Pt1 B2 Pt11 102.61(18) 21 26
Pt11 B2 Pt11 126.1(5) . 26
Pt1 B2 Pt11 102.61(18) . 14
Pt1 B2 Pt11 96.52(13) 26 14
Pt1 B2 Pt11 7.08(17) 14 14
Pt1 B2 Pt11 131.3(2) 21 14
Pt11 B2 Pt11 100.8(5) . 14
Pt11 B2 Pt11 102.9(2) 26 14
Pt1 B2 Pt11 96.52(13) . 21
Pt1 B2 Pt11 102.61(18) 26 21
Pt1 B2 Pt11 131.3(2) 14 21
Pt1 B2 Pt11 7.08(17) 21 21
Pt11 B2 Pt11 102.9(2) . 21
Pt11 B2 Pt11 100.8(5) 26 21
Pt11 B2 Pt11 126.1(5) 14 21
Pt1 B2 Eu1 151.90(6) . 13
Pt1 B2 Eu1 70.76(7) 26 13
Pt1 B2 Eu1 72.97(7) 14 13
Pt1 B2 Eu1 74.95(4) 21 13
Pt11 B2 Eu1 157.9(3) . 13
Pt11 B2 Eu1 76.0(3) 26 13
Pt11 B2 Eu1 72.1(3) 14 13
Pt11 B2 Eu1 67.89(15) 21 13
Pt1 B2 Eu1 74.95(4) . 25
Pt1 B2 Eu1 72.97(7) 26 25
Pt1 B2 Eu1 70.76(6) 14 25
Pt1 B2 Eu1 151.90(6) 21 25
Pt11 B2 Eu1 67.89(15) . 25
Pt11 B2 Eu1 72.1(3) 26 25
Pt11 B2 Eu1 76.0(3) 14 25
Pt11 B2 Eu1 157.9(3) 21 25
Eu1 B2 Eu1 127.624(15) 13 25
Pt1 B2 Eu1 70.76(6) . 21
Pt1 B2 Eu1 151.90(6) 26 21
Pt1 B2 Eu1 74.95(4) 14 21
Pt1 B2 Eu1 72.97(7) 21 21
Pt11 B2 Eu1 76.0(3) . 21
Pt11 B2 Eu1 157.9(3) 26 21
Pt11 B2 Eu1 67.89(15) 14 21
Pt11 B2 Eu1 72.1(3) 21 21
Eu1 B2 Eu1 81.96(3) 13 21
Eu1 B2 Eu1 121.96(5) 25 21
Pt1 B2 Eu1 72.97(7) . .
Pt1 B2 Eu1 74.95(4) 26 .
Pt1 B2 Eu1 151.90(6) 14 .
Pt1 B2 Eu1 70.76(7) 21 .
Pt11 B2 Eu1 72.1(3) . .
Pt11 B2 Eu1 67.89(15) 26 .
Pt11 B2 Eu1 157.9(3) 14 .
Pt11 B2 Eu1 76.0(3) 21 .
Eu1 B2 Eu1 121.96(5) 13 .
Eu1 B2 Eu1 81.96(3) 25 .
Eu1 B2 Eu1 127.624(14) 21 .

loop_
_geom_bond_atom_site_label_1
_geom_bond_atom_site_label_2
_geom_bond_distance
_geom_bond_site_symmetry_2
Eu1 Pt11 3.111(4) 25_455
Eu1 Pt11 3.111(4) 26
Eu1 Pt11 3.111(4) 26_455
Eu1 Pt11 3.111(4) 25
Eu1 Pt1 3.129(2) 22_545
Eu1 Pt1 3.129(2) 21
Eu1 B2 3.1617(8) 13_445
Eu1 B2 3.1617(8) 25
Eu1 B2 3.1617(8) .
Eu1 B2 3.1617(8) 21
Eu1 Pt1 3.201(3) 2
Eu1 Pt1 3.201(3) .
Eu2 Pt55 3.094(5) 25_455
Eu2 Pt55 3.094(5) 25
Eu2 Pt4 3.1259(8) 25
Eu2 Pt4 3.1259(8) 25_455
Eu2 Pt2 3.1274(8) 7
Eu2 Pt2 3.1274(8) 21
Eu2 Pt2 3.1274(8) 11_455
Eu2 Pt2 3.1274(8) 25
Eu2 Pt3 3.1487(8) 11_455
Eu2 Pt3 3.1487(8) 25
Eu2 Pt3 3.1487(8) 7
Eu2 Pt3 3.1487(8) 21
Eu3 Pt6 3.1914(7) 25_455
Eu3 Pt6 3.1914(7) 9
Eu3 Pt6 3.1914(7) 25
Eu3 Pt6 3.1914(7) 9_455
Eu3 Pt6 3.2255(15) 21
Eu3 Pt6 3.2255(15) 5_545
Eu3 Pt2 3.5575(5) 27
Eu3 Pt2 3.5575(5) 11_455
Eu3 Pt2 3.5575(5) 9_455
Eu3 Pt2 3.5575(5) 25
Eu3 Pt2 3.5575(5) 5_545
Eu3 Pt2 3.5575(5) 21
Pt1 B2 1.9787(12) .
Pt1 B2 1.9787(12) 21
Pt1 Pt5 2.799(2) .
Pt1 Pt1 2.806(3) 21
Pt1 Pt3 2.8530(19) 19
Pt1 Pt3 2.8530(19) .
Pt1 Pt55 3.045(10) .
Pt1 Pt11 3.043(10) 2
Pt1 Eu1 3.129(2) 21
Pt1 Pt1 3.1442(19) 14
Pt1 Pt1 3.1442(19) 14_455
Pt1 Pt11 3.152(8) 21
Pt11 B2 2.239(6) .
Pt11 B2 2.239(6) 21
Pt11 Pt5 2.447(8) .
Pt11 Pt55 2.700(13) .
Pt11 Pt11 2.74(2) 2
Pt11 Pt3 2.761(9) 19
Pt11 Pt3 2.761(9) .
Pt11 Pt1 3.043(10) 2
Pt11 Eu1 3.111(4) 25_455
Pt11 Eu1 3.111(4) 25
Pt11 Pt1 3.152(8) 21
Pt2 B1 2.208(19) 14
Pt2 B1 2.208(19) .
Pt2 Pt4 2.76533(12) 13
Pt2 Pt4 2.76533(12) .
Pt2 Pt6 2.7680(8) .
Pt2 Pt6 2.7680(8) 29
Pt2 Pt2 2.79065(16) 19_655
Pt2 Pt2 2.79065(15) 19
Pt2 Pt3 2.9685(10) .
Pt2 Eu2 3.1274(8) 21
Pt2 Eu2 3.1274(8) 25
Pt2 Eu3 3.5575(5) 9_554
Pt3 B1 2.154(18) .
Pt3 B1 2.154(18) 14
Pt3 Pt11 2.761(9) 14
Pt3 Pt5 2.76784(15) 13
Pt3 Pt5 2.76784(15) .
Pt3 Pt55 2.7701(8) .
Pt3 Pt55 2.7701(8) 13
Pt3 Pt3 2.79065(15) 19_655
Pt3 Pt3 2.79065(15) 19
Pt3 Pt1 2.8530(19) 14
Pt4 B1 2.18(2) .
Pt4 B1 2.18(2) 2
Pt4 Pt55 2.745(12) .
Pt4 Pt2 2.76533(12) 13_445
Pt4 Pt2 2.76533(12) 31_545
Pt4 Pt2 2.76533(12) 19
Pt4 Pt6 2.7660(13) 17
Pt4 Pt6 2.7660(13) .
Pt4 Pt5 3.044(2) .
Pt4 Eu2 3.1259(8) 25
Pt4 Eu2 3.1259(8) 25_455
Pt5 B1 2.25(2) 2
Pt5 B1 2.25(2) .
Pt5 Pt11 2.447(8) 2
Pt5 Pt3 2.76784(15) 13_445
Pt5 Pt3 2.76784(15) 31_545
Pt5 Pt3 2.76784(15) 19
Pt5 Pt1 2.799(2) 2
Pt5 Eu2 3.2349(12) 25_455
Pt55 B1 2.05(3) 2
Pt55 B1 2.05(3) .
Pt55 Pt11 2.700(13) 2
Pt55 Pt3 2.7701(8) 13_445
Pt55 Pt3 2.7701(8) 19
Pt55 Pt3 2.7701(8) 31_545
Pt55 Pt1 3.045(10) 2
Pt55 Eu2 3.094(5) 25_455
Pt6 Pt4 2.7660(13) 17
Pt6 Pt2 2.7680(8) 15_455
Pt6 Pt2 2.7680(8) 19
Pt6 Pt2 2.7680(8) 29
Pt6 Pt6 3.097(3) 17
Pt6 Eu3 3.1914(7) 9_454
Pt6 Eu3 3.1914(7) 9_554
Pt6 Eu3 3.2255(15) 5_554
B1 Pt3 2.154(18) 19
B1 Pt2 2.208(19) 19
B1 Eu2 3.17(3) 21
B1 Eu2 3.222(13) 25_455
B1 Eu2 3.222(13) 25
B2 Pt1 1.9787(12) 26
B2 Pt1 1.9787(12) 14
B2 Pt1 1.9787(12) 21
B2 Pt11 2.239(6) 26
B2 Pt11 2.239(6) 14
B2 Pt11 2.239(6) 21
B2 Eu1 3.1617(8) 13
B2 Eu1 3.1617(8) 25
B2 Eu1 3.1617(8) 21
